data_4311256
loop_
_publ_author_name
'Gabriele Albertin'
'Stefano Antoniutti'
'Marco Bortoluzzi'
'Jesus Castro-Fojo'
'Soledad Garc\'ia-Font\'an'

_publ_contact_author_address
; Departamento de Qu\'imica Inorg\'anica
  Facultade de Qu\'imica
  Universidade de Vigo
  36200 Vigo
  Galicia, Spain
;
_publ_contact_author_email fojo@uvigo.es
_publ_contact_author_fax '0034 986 813798'
_publ_contact_author_name 'Dr. Jes\'us A. Castro'
_publ_contact_author_phone '0034 986 812278'
_publ_section_title
;
 Ruthenium Tris(pyrazolyl)borate Diazo Complexes: Preparation of
 Aryldiazenido, Aryldiazene, and Hydrazine Derivatives
;
_journal_name_full 'Inorganic Chemistry'
_journal_page_first 4511
_journal_page_last 4522
_journal_paper_doi 10.1021/ic0497275
_journal_volume 43
_journal_year 2004
_chemical_formula_moiety 'C34 H46 B N8 O3 P2 Ru, C24 H20 B'
_chemical_formula_sum 'C58 H66 B2 N8 O3 P2 Ru'
_chemical_formula_weight 2215.64
_space_group_IT_number 61
_symmetry_cell_setting monoclinic
_symmetry_space_group_name_Hall '-P 2ac 2ab'
_symmetry_space_group_name_H-M 'P b c a'
_atom_sites_solution_hydrogens geom
_atom_sites_solution_primary direct
_atom_sites_solution_secondary difmap
_audit_creation_method SHELXL-97
_cell_angle_alpha 90.00
_cell_angle_beta 90.00
_cell_angle_gamma 90.00
_cell_formula_units_Z 8
_cell_length_a 14.2119(19)
_cell_length_b 27.294(4)
_cell_length_c 29.490(4)
_cell_measurement_temperature 293(2)
_cell_volume 11439(3)
_computing_cell_refinement 'Bruker SMART'
_computing_data_collection 'Bruker SMART'
_computing_data_reduction 'Bruker SHELXTL'
_computing_molecular_graphics 'ORTEP-3 (Farrugia, 1998)'
_computing_publication_material 'SHELXL-97 (Sheldrick, 1997)'
_computing_structure_refinement 'SHELXL-97 (Sheldrick, 1997)'
_computing_structure_solution 'SHELXS-97 (Sheldrick, 1990)'
_diffrn_ambient_temperature 293(2)
_diffrn_measured_fraction_theta_full 0.970
_diffrn_measured_fraction_theta_max 0.970
_diffrn_measurement_device_type 'CCD area detector'
_diffrn_measurement_method 'phi and omega scans'
_diffrn_radiation_monochromator graphite
_diffrn_radiation_source 'fine-focus sealed tube'
_diffrn_radiation_type MoK\a
_diffrn_radiation_wavelength 0.71073
_diffrn_reflns_av_R_equivalents 0.1685
_diffrn_reflns_av_sigmaI/netI 0.4325
_diffrn_reflns_limit_h_max 18
_diffrn_reflns_limit_h_min -9
_diffrn_reflns_limit_k_max 35
_diffrn_reflns_limit_k_min -36
_diffrn_reflns_limit_l_max 38
_diffrn_reflns_limit_l_min -38
_diffrn_reflns_number 54280
_diffrn_reflns_theta_full 28.10
_diffrn_reflns_theta_max 28.10
_diffrn_reflns_theta_min 1.38
_exptl_absorpt_coefficient_mu 0.380
_exptl_absorpt_correction_T_max 1.000000
_exptl_absorpt_correction_T_min 0.786308
_exptl_absorpt_correction_type multi-scan
_exptl_absorpt_process_details
;
SADABS (Sheldrick, 1996).
;
_exptl_crystal_colour yellow
_exptl_crystal_density_diffrn 1.287
_exptl_crystal_density_method 'not measured'
_exptl_crystal_description prism
_exptl_crystal_F_000 4624
_exptl_crystal_size_max 0.37
_exptl_crystal_size_mid 0.22
_exptl_crystal_size_min 0.08
_refine_diff_density_max 0.427
_refine_diff_density_min -0.358
_refine_diff_density_rms 0.055
_refine_ls_extinction_method none
_refine_ls_goodness_of_fit_ref 0.680
_refine_ls_hydrogen_treatment mixed
_refine_ls_matrix_type full
_refine_ls_number_parameters 679
_refine_ls_number_reflns 13531
_refine_ls_number_restraints 0
_refine_ls_restrained_S_all 0.680
_refine_ls_R_factor_all 0.3060
_refine_ls_R_factor_gt 0.0447
_refine_ls_shift/su_max 0.063
_refine_ls_shift/su_mean 0.001
_refine_ls_structure_factor_coef Fsqd
_refine_ls_weighting_details 'calc w=1/[\s^2^(Fo^2^)+(0.0000P)^2^+0.0000P] where P=(Fo^2^+2Fc^2^)/3'
_refine_ls_weighting_scheme calc
_refine_ls_wR_factor_gt 0.0439
_refine_ls_wR_factor_ref 0.0839
_reflns_number_gt 3267
_reflns_number_total 13531
_reflns_threshold_expression >2sigma(I)
_cod_data_source_file ic0497275si20040303_064756.cif
_cod_data_source_block md
_cod_depositor_comments
;
The following automatic conversions were performed:
'_symmetry_cell_setting' value 'Monoclinic' changed to 'monoclinic'
according to '/home/saulius/struct/CIF-dictionaries/cif_core.dic'
dictionary named 'cif_core.dic' version 2.4.1 from 2010-06-29.

Automatic conversion script
Id: cif_fix_enum 1527 2010-12-29 10:47:43Z saulius 

The following automatic conversions were performed:

data name '_atom_site_symetry_multiplicity' was replaced with
'_atom_site_symmetry_multiplicity' as specified in the replacement
file 'data/replacement-values/replacement_tags.lst'.

Automatic conversion script
Id: cif_correct_tags 9268 2022-04-12 08:56:07Z antanas 
;
_cod_database_code 4311256

loop_
_symmetry_equiv_pos_as_xyz
'x, y, z'
'-x+1/2, -y, z+1/2'
'-x, y+1/2, -z+1/2'
'x+1/2, -y+1/2, -z'
'-x, -y, -z'
'x-1/2, y, -z-1/2'
'x, -y-1/2, z-1/2'
'-x-1/2, y-1/2, z'

loop_
_atom_site_label
_atom_site_type_symbol
_atom_site_fract_x
_atom_site_fract_y
_atom_site_fract_z
_atom_site_U_iso_or_equiv
_atom_site_adp_type
_atom_site_occupancy
_atom_site_symmetry_multiplicity
_atom_site_calc_flag
_atom_site_refinement_flags
_atom_site_disorder_assembly
_atom_site_disorder_group
Ru Ru 0.24152(3) 0.070035(16) 0.370982(14) 0.03320(12) Uani 1 1 d . . .
N1 N 0.2612(3) 0.07441(16) 0.29866(11) 0.0431(12) Uani 1 1 d . . .
H1A H 0.3126 0.0564 0.2922 0.052 Uiso 1 1 calc R . .
H1B H 0.2120 0.0588 0.2860 0.052 Uiso 1 1 calc R . .
N2 N 0.2717(4) 0.11993(19) 0.27472(17) 0.0544(18) Uani 1 1 d . . .
H2 H 0.213(4) 0.135(2) 0.288(2) 0.14(3) Uiso 1 1 d . . .
B1 B 0.4121(6) 0.0237(3) 0.4263(3) 0.044(2) Uani 1 1 d . . .
H1 H 0.474(3) 0.0078(12) 0.4469(12) 0.011(13) Uiso 1 1 d . . .
C1 C 0.2682(4) 0.11205(19) 0.22575(17) 0.069(2) Uani 1 1 d . . .
H1D H 0.3224 0.0936 0.2164 0.104 Uiso 1 1 calc R . .
H1E H 0.2678 0.1431 0.2105 0.104 Uiso 1 1 calc R . .
H1C H 0.2122 0.0942 0.2181 0.104 Uiso 1 1 calc R . .
P1 P 0.18622(12) 0.14573(6) 0.38212(6) 0.0387(5) Uani 1 1 d . . .
O1 O 0.2602(3) 0.18687(12) 0.39833(11) 0.0463(10) Uani 1 1 d . . .
O2 O 0.1057(3) 0.14900(13) 0.41919(13) 0.0486(12) Uani 1 1 d . . .
O3 O 0.1480(2) 0.17181(15) 0.33786(12) 0.0474(12) Uani 1 1 d . . .
C2 C 0.3045(4) 0.1854(2) 0.4426(2) 0.064(2) Uani 1 1 d . . .
H2C H 0.3471 0.1577 0.4443 0.077 Uiso 1 1 calc R . .
H2D H 0.2570 0.1815 0.4659 0.077 Uiso 1 1 calc R . .
C3 C 0.3561(5) 0.2306(2) 0.4500(2) 0.108(3) Uani 1 1 d . . .
H3D H 0.4091 0.2318 0.4299 0.162 Uiso 1 1 calc R . .
H3E H 0.3777 0.2318 0.4808 0.162 Uiso 1 1 calc R . .
H3C H 0.3156 0.2581 0.4442 0.162 Uiso 1 1 calc R . .
C4 C 0.0593(4) 0.1942(2) 0.4334(2) 0.070(2) Uani 1 1 d . . .
H4A H 0.0082 0.2019 0.4128 0.084 Uiso 1 1 calc R . .
H4B H 0.1038 0.2211 0.4330 0.084 Uiso 1 1 calc R . .
C5 C 0.0223(4) 0.1870(2) 0.4800(2) 0.107(3) Uani 1 1 d . . .
H5A H -0.0198 0.1595 0.4804 0.160 Uiso 1 1 calc R . .
H5B H -0.0109 0.2159 0.4894 0.160 Uiso 1 1 calc R . .
H5C H 0.0737 0.1810 0.5004 0.160 Uiso 1 1 calc R . .
C6 C 0.1395(5) 0.2245(2) 0.3301(2) 0.071(2) Uani 1 1 d . . .
H6A H 0.1543 0.2418 0.3579 0.085 Uiso 1 1 calc R . .
H6B H 0.0749 0.2322 0.3220 0.085 Uiso 1 1 calc R . .
C7 C 0.2025(5) 0.2414(2) 0.2938(3) 0.151(4) Uani 1 1 d . . .
H7A H 0.2651 0.2297 0.2994 0.226 Uiso 1 1 calc R . .
H7B H 0.2028 0.2766 0.2931 0.226 Uiso 1 1 calc R . .
H7C H 0.1807 0.2291 0.2652 0.226 Uiso 1 1 calc R . .
P2 P 0.09332(10) 0.03417(6) 0.36606(5) 0.0364(4) Uani 1 1 d . . .
C61 C 0.0815(5) -0.0287(2) 0.3866(2) 0.0407(18) Uani 1 1 d . . .
C62 C -0.0014(5) -0.0537(2) 0.3789(2) 0.057(2) Uani 1 1 d . . .
H62 H -0.0497 -0.0378 0.3635 0.069 Uiso 1 1 calc R . .
C63 C -0.0157(6) -0.1017(3) 0.3931(3) 0.078(3) Uani 1 1 d . . .
H63 H -0.0720 -0.1178 0.3871 0.094 Uiso 1 1 calc R . .
C64 C 0.0557(7) -0.1248(3) 0.4161(3) 0.081(3) Uani 1 1 d . . .
H64 H 0.0479 -0.1570 0.4258 0.097 Uiso 1 1 calc R . .
C65 C 0.1377(5) -0.1009(3) 0.4249(2) 0.071(3) Uani 1 1 d . . .
H65 H 0.1854 -0.1169 0.4405 0.085 Uiso 1 1 calc R . .
C66 C 0.1507(4) -0.0531(2) 0.41078(19) 0.0430(19) Uani 1 1 d . . .
H66 H 0.2068 -0.0371 0.4176 0.052 Uiso 1 1 calc R . .
C71 C -0.0123(4) 0.0601(2) 0.3938(2) 0.0360(18) Uani 1 1 d . . .
C72 C -0.0659(5) 0.0969(3) 0.3759(2) 0.068(2) Uani 1 1 d . . .
H72 H -0.0490 0.1105 0.3482 0.081 Uiso 1 1 calc R . .
C73 C -0.1452(6) 0.1143(3) 0.3983(3) 0.088(3) Uani 1 1 d . . .
H73 H -0.1816 0.1387 0.3850 0.106 Uiso 1 1 calc R . .
C74 C -0.1698(6) 0.0960(3) 0.4392(3) 0.095(3) Uani 1 1 d . . .
H74 H -0.2235 0.1074 0.4538 0.114 Uiso 1 1 calc R . .
C75 C -0.1158(6) 0.0607(3) 0.4588(3) 0.079(3) Uani 1 1 d . . .
H75 H -0.1314 0.0486 0.4873 0.095 Uiso 1 1 calc R . .
C76 C -0.0376(5) 0.0429(2) 0.4362(2) 0.056(2) Uani 1 1 d . . .
H76 H -0.0011 0.0188 0.4499 0.067 Uiso 1 1 calc R . .
C81 C 0.0581(4) 0.0285(2) 0.30649(19) 0.0353(17) Uani 1 1 d . . .
C82 C 0.0411(4) 0.0708(2) 0.2818(2) 0.0472(18) Uani 1 1 d . . .
H82 H 0.0436 0.1010 0.2964 0.057 Uiso 1 1 calc R . .
C83 C 0.0206(4) 0.0692(3) 0.2360(2) 0.061(2) Uani 1 1 d . . .
H83 H 0.0070 0.0980 0.2203 0.073 Uiso 1 1 calc R . .
C84 C 0.0203(5) 0.0256(3) 0.2139(2) 0.074(3) Uani 1 1 d . . .
H84 H 0.0058 0.0244 0.1831 0.088 Uiso 1 1 calc R . .
C85 C 0.0413(4) -0.0164(3) 0.2366(2) 0.064(2) Uani 1 1 d . . .
H85 H 0.0441 -0.0460 0.2209 0.076 Uiso 1 1 calc R . .
C86 C 0.0585(4) -0.0155(2) 0.2829(2) 0.051(2) Uani 1 1 d . . .
H86 H 0.0703 -0.0446 0.2983 0.061 Uiso 1 1 calc R . .
N11 N 0.3817(3) 0.09518(17) 0.37525(18) 0.0377(13) Uani 1 1 d . . .
N12 N 0.4442(4) 0.0710(2) 0.40217(17) 0.0468(15) Uani 1 1 d . . .
C11 C 0.4296(5) 0.1329(2) 0.35771(19) 0.0452(19) Uani 1 1 d . . .
H11 H 0.4044 0.1561 0.3381 0.054 Uiso 1 1 calc R . .
C12 C 0.5221(5) 0.1326(2) 0.3728(2) 0.060(2) Uani 1 1 d . . .
H12 H 0.5697 0.1546 0.3654 0.072 Uiso 1 1 calc R . .
C13 C 0.5277(5) 0.0927(3) 0.4008(2) 0.060(2) Uani 1 1 d . . .
H13 H 0.5812 0.0825 0.4164 0.072 Uiso 1 1 calc R . .
N13 N 0.2488(4) 0.05765(15) 0.44066(13) 0.0355(12) Uani 1 1 d . . .
N14 N 0.3295(4) 0.03652(17) 0.45723(18) 0.0449(15) Uani 1 1 d . . .
C16 C 0.3202(5) 0.0312(2) 0.5020(2) 0.064(2) Uani 1 1 d . . .
H16 H 0.3647 0.0171 0.5211 0.077 Uiso 1 1 calc R . .
C15 C 0.2362(5) 0.0493(2) 0.5155(2) 0.064(2) Uani 1 1 d . . .
H15 H 0.2122 0.0506 0.5448 0.076 Uiso 1 1 calc R . .
C14 C 0.1936(4) 0.0655(2) 0.4760(2) 0.0454(17) Uani 1 1 d . . .
H14 H 0.1344 0.0800 0.4745 0.054 Uiso 1 1 calc R . .
N15 N 0.3096(3) 0.00178(16) 0.36022(16) 0.0347(14) Uani 1 1 d . . .
N16 N 0.3802(4) -0.01214(19) 0.38935(18) 0.0423(16) Uani 1 1 d . . .
C19 C 0.4115(4) -0.0563(2) 0.3781(2) 0.051(2) Uani 1 1 d . . .
H19 H 0.4584 -0.0736 0.3932 0.062 Uiso 1 1 calc R . .
C18 C 0.3634(4) -0.0723(2) 0.3406(2) 0.0500(18) Uani 1 1 d . . .
H18 H 0.3714 -0.1016 0.3250 0.060 Uiso 1 1 calc R . .
C17 C 0.3010(4) -0.0355(2) 0.33133(19) 0.0412(18) Uani 1 1 d . . .
H17 H 0.2577 -0.0364 0.3077 0.049 Uiso 1 1 calc R . .
B2 B 0.3534(5) 0.3269(3) 0.1410(2) 0.039(2) Uani 1 1 d . . .
C21 C 0.4359(5) 0.3363(2) 0.1030(2) 0.0430(19) Uani 1 1 d . . .
C22 C 0.5301(5) 0.3246(2) 0.1103(2) 0.0506(19) Uani 1 1 d . . .
H22 H 0.5474 0.3120 0.1384 0.061 Uiso 1 1 calc R . .
C23 C 0.6000(5) 0.3308(2) 0.0774(3) 0.065(2) Uani 1 1 d . . .
H23 H 0.6618 0.3218 0.0835 0.078 Uiso 1 1 calc R . .
C24 C 0.5770(6) 0.3501(3) 0.0369(3) 0.073(3) Uani 1 1 d . . .
H24 H 0.6231 0.3545 0.0149 0.088 Uiso 1 1 calc R . .
C25 C 0.4868(6) 0.3629(3) 0.0281(2) 0.072(3) Uani 1 1 d . . .
H25 H 0.4715 0.3765 0.0001 0.086 Uiso 1 1 calc R . .
C26 C 0.4175(5) 0.3562(2) 0.0600(2) 0.062(2) Uani 1 1 d . . .
H26 H 0.3562 0.3652 0.0529 0.074 Uiso 1 1 calc R . .
C31 C 0.3065(4) 0.3788(3) 0.1581(2) 0.0426(19) Uani 1 1 d . . .
C32 C 0.3155(4) 0.4239(3) 0.1367(2) 0.0551(19) Uani 1 1 d . . .
H32 H 0.3531 0.4260 0.1109 0.066 Uiso 1 1 calc R . .
C33 C 0.2705(5) 0.4662(3) 0.1521(3) 0.075(3) Uani 1 1 d . . .
H33 H 0.2785 0.4956 0.1367 0.090 Uiso 1 1 calc R . .
C34 C 0.2146(5) 0.4643(3) 0.1897(3) 0.089(3) Uani 1 1 d . . .
H34 H 0.1845 0.4924 0.2002 0.107 Uiso 1 1 calc R . .
C35 C 0.2037(5) 0.4208(3) 0.2117(3) 0.083(3) Uani 1 1 d . . .
H35 H 0.1652 0.4191 0.2372 0.100 Uiso 1 1 calc R . .
C36 C 0.2494(5) 0.3791(2) 0.1965(2) 0.065(2) Uani 1 1 d . . .
H36 H 0.2416 0.3500 0.2126 0.078 Uiso 1 1 calc R . .
C41 C 0.2733(5) 0.2927(2) 0.1162(2) 0.044(2) Uani 1 1 d . . .
C42 C 0.2942(5) 0.2603(2) 0.0816(2) 0.066(2) Uani 1 1 d . . .
H42 H 0.3565 0.2580 0.0722 0.080 Uiso 1 1 calc R . .
C43 C 0.2279(6) 0.2310(2) 0.0597(2) 0.073(3) Uani 1 1 d . . .
H43 H 0.2463 0.2109 0.0358 0.087 Uiso 1 1 calc R . .
C44 C 0.1369(6) 0.2317(3) 0.0732(3) 0.067(2) Uani 1 1 d . . .
H44 H 0.0924 0.2117 0.0594 0.080 Uiso 1 1 calc R . .
C45 C 0.1123(5) 0.2627(3) 0.1076(3) 0.073(3) Uani 1 1 d . . .
H45 H 0.0499 0.2642 0.1169 0.087 Uiso 1 1 calc R . .
C46 C 0.1794(5) 0.2919(2) 0.1288(2) 0.062(2) Uani 1 1 d . . .
H46 H 0.1602 0.3119 0.1526 0.074 Uiso 1 1 calc R . .
C51 C 0.3949(4) 0.2981(3) 0.1853(2) 0.0480(19) Uani 1 1 d . . .
C52 C 0.4474(5) 0.3242(3) 0.2176(3) 0.077(2) Uani 1 1 d . . .
H52 H 0.4566 0.3576 0.2135 0.093 Uiso 1 1 calc R . .
C53 C 0.4867(6) 0.3014(3) 0.2560(3) 0.098(3) Uani 1 1 d . . .
H53 H 0.5226 0.3195 0.2763 0.118 Uiso 1 1 calc R . .
C54 C 0.4721(6) 0.2525(4) 0.2634(3) 0.106(4) Uani 1 1 d . . .
H54 H 0.4978 0.2373 0.2887 0.128 Uiso 1 1 calc R . .
C55 C 0.4202(5) 0.2265(3) 0.2336(3) 0.091(3) Uani 1 1 d . . .
H55 H 0.4085 0.1935 0.2388 0.109 Uiso 1 1 calc R . .
C56 C 0.3834(5) 0.2493(3) 0.1944(2) 0.072(3) Uani 1 1 d . . .
H56 H 0.3497 0.2303 0.1739 0.087 Uiso 1 1 calc R . .

loop_
_atom_site_aniso_label
_atom_site_aniso_U_11
_atom_site_aniso_U_22
_atom_site_aniso_U_33
_atom_site_aniso_U_23
_atom_site_aniso_U_13
_atom_site_aniso_U_12
Ru 0.0356(3) 0.0326(2) 0.0314(2) -0.0028(3) -0.0021(3) 0.0002(3)
N1 0.046(3) 0.040(3) 0.043(3) 0.002(3) -0.001(3) 0.001(3)
N2 0.087(6) 0.043(4) 0.032(4) 0.008(3) 0.013(4) 0.000(4)
B1 0.029(6) 0.050(6) 0.053(6) 0.004(5) -0.013(5) 0.015(5)
C1 0.077(6) 0.086(5) 0.046(5) 0.009(4) 0.010(5) -0.015(5)
P1 0.0421(12) 0.0349(11) 0.0391(12) -0.0032(10) -0.0023(10) 0.0035(9)
O1 0.051(3) 0.032(2) 0.056(2) -0.006(2) -0.001(3) -0.003(3)
O2 0.049(3) 0.039(3) 0.058(3) -0.012(2) 0.020(2) 0.001(2)
O3 0.057(3) 0.039(3) 0.046(3) -0.002(3) -0.009(2) 0.016(2)
C2 0.061(6) 0.073(6) 0.059(5) -0.010(5) -0.018(4) 0.003(5)
C3 0.121(8) 0.098(7) 0.105(7) -0.031(6) -0.035(6) -0.064(6)
C4 0.063(6) 0.048(6) 0.099(7) -0.014(5) 0.028(5) 0.008(4)
C5 0.133(7) 0.102(7) 0.086(6) -0.036(6) 0.058(6) 0.004(6)
C6 0.104(7) 0.036(5) 0.074(6) 0.002(4) -0.014(5) 0.036(5)
C7 0.188(11) 0.078(7) 0.186(10) 0.068(7) 0.087(8) 0.031(6)
P2 0.0413(11) 0.0355(11) 0.0324(11) -0.0016(10) -0.0047(10) -0.0010(9)
C61 0.042(5) 0.041(5) 0.039(5) 0.005(4) 0.004(4) -0.008(4)
C62 0.061(6) 0.048(5) 0.062(5) 0.004(4) 0.005(5) -0.007(4)
C63 0.082(8) 0.072(8) 0.081(7) -0.009(5) 0.022(5) -0.040(6)
C64 0.126(10) 0.047(6) 0.071(7) 0.008(5) 0.025(6) -0.016(6)
C65 0.093(8) 0.051(6) 0.068(6) 0.024(5) 0.005(5) -0.002(5)
C66 0.057(5) 0.041(5) 0.031(4) 0.004(4) 0.003(4) -0.007(4)
C71 0.042(5) 0.034(5) 0.032(4) -0.009(3) 0.002(3) -0.009(3)
C72 0.050(5) 0.108(7) 0.045(5) -0.004(5) 0.009(5) 0.032(4)
C73 0.072(7) 0.122(8) 0.071(7) -0.024(6) -0.006(5) 0.036(6)
C74 0.063(7) 0.111(9) 0.110(9) -0.028(7) 0.030(7) 0.004(6)
C75 0.108(8) 0.064(7) 0.065(6) -0.021(5) 0.047(6) -0.016(5)
C76 0.070(6) 0.043(5) 0.054(5) -0.001(4) 0.022(4) -0.009(4)
C81 0.029(4) 0.045(5) 0.032(4) 0.001(4) -0.005(3) -0.003(4)
C82 0.057(5) 0.050(5) 0.035(4) -0.009(4) 0.002(3) 0.003(4)
C83 0.059(5) 0.077(6) 0.047(6) 0.015(5) -0.011(4) 0.012(5)
C84 0.063(6) 0.114(9) 0.043(6) -0.012(6) -0.011(4) -0.015(6)
C85 0.070(6) 0.071(7) 0.050(6) -0.025(5) 0.006(4) -0.014(5)
C86 0.048(5) 0.061(6) 0.044(5) -0.004(4) -0.010(4) -0.011(4)
N11 0.041(4) 0.028(3) 0.043(4) -0.002(3) -0.004(3) -0.004(3)
N12 0.041(4) 0.044(4) 0.055(4) -0.009(4) -0.010(3) -0.010(4)
C11 0.051(5) 0.036(5) 0.049(5) -0.014(4) 0.004(4) 0.000(4)
C12 0.054(6) 0.061(6) 0.065(6) -0.017(5) 0.005(5) -0.020(4)
C13 0.039(5) 0.071(7) 0.069(6) -0.026(5) -0.007(4) -0.010(5)
N13 0.037(3) 0.038(3) 0.031(3) -0.008(2) -0.002(3) -0.010(3)
N14 0.046(4) 0.046(4) 0.043(4) 0.002(3) -0.017(3) 0.005(3)
C16 0.081(7) 0.082(6) 0.029(5) 0.008(5) -0.019(5) -0.001(5)
C15 0.082(7) 0.080(6) 0.028(4) 0.008(4) 0.004(5) -0.002(5)
C14 0.049(5) 0.046(4) 0.041(4) 0.002(4) 0.007(4) -0.004(4)
N15 0.029(3) 0.035(3) 0.040(4) -0.002(3) -0.006(3) 0.002(3)
N16 0.049(4) 0.027(4) 0.051(4) 0.004(3) -0.005(3) 0.006(3)
C19 0.040(5) 0.047(6) 0.067(6) 0.024(5) -0.009(4) 0.008(4)
C18 0.057(5) 0.032(4) 0.061(5) -0.008(4) 0.003(4) 0.009(4)
C17 0.044(5) 0.036(5) 0.044(5) -0.012(4) 0.003(3) 0.001(4)
B2 0.034(5) 0.038(5) 0.045(6) -0.006(4) -0.002(4) 0.003(4)
C21 0.040(5) 0.030(5) 0.059(5) -0.005(4) -0.009(4) 0.001(4)
C22 0.059(6) 0.029(4) 0.064(5) 0.004(4) 0.009(4) -0.001(4)
C23 0.053(6) 0.024(5) 0.119(8) -0.001(5) 0.003(6) 0.005(4)
C24 0.085(8) 0.059(6) 0.077(7) -0.006(5) 0.022(6) -0.005(5)
C25 0.093(8) 0.072(6) 0.051(6) -0.001(5) -0.010(6) -0.017(6)
C26 0.055(6) 0.074(6) 0.056(6) 0.006(5) -0.008(5) -0.011(4)
C31 0.033(5) 0.058(6) 0.036(5) -0.009(4) -0.008(4) -0.006(4)
C32 0.047(4) 0.056(5) 0.063(5) 0.000(5) -0.001(4) -0.002(4)
C33 0.068(7) 0.050(5) 0.107(7) -0.010(5) -0.027(5) 0.005(5)
C34 0.063(7) 0.084(8) 0.120(9) -0.051(7) -0.014(6) 0.010(6)
C35 0.077(7) 0.104(9) 0.068(6) -0.028(6) 0.000(4) -0.007(6)
C36 0.061(6) 0.069(6) 0.066(5) -0.017(4) -0.014(5) 0.000(5)
C41 0.053(6) 0.032(4) 0.047(5) 0.001(3) 0.001(4) 0.000(4)
C42 0.057(6) 0.066(6) 0.076(6) -0.018(5) 0.004(4) -0.014(4)
C43 0.089(8) 0.066(6) 0.063(5) -0.021(4) 0.018(6) -0.026(6)
C44 0.074(7) 0.051(6) 0.075(7) 0.011(5) -0.010(5) -0.018(5)
C45 0.047(6) 0.068(7) 0.104(8) -0.001(5) 0.005(5) -0.009(5)
C46 0.055(6) 0.059(5) 0.071(5) -0.001(5) 0.006(5) -0.009(4)
C51 0.033(5) 0.052(5) 0.059(5) -0.001(5) 0.001(4) -0.008(4)
C52 0.091(7) 0.064(6) 0.077(6) 0.009(6) -0.025(5) 0.009(5)
C53 0.084(7) 0.129(10) 0.082(8) 0.006(8) -0.044(5) -0.014(8)
C54 0.085(8) 0.139(11) 0.095(9) 0.061(8) -0.023(6) -0.025(7)
C55 0.056(7) 0.096(8) 0.121(9) 0.048(7) 0.003(6) -0.013(5)
C56 0.068(6) 0.074(7) 0.074(7) 0.024(5) -0.006(5) -0.010(5)

loop_
_atom_type_symbol
_atom_type_description
_atom_type_scat_dispersion_real
_atom_type_scat_dispersion_imag
_atom_type_scat_source
C C 0.0033 0.0016 'International Tables Vol C Tables 4.2.6.8 and 6.1.1.4'
H H 0.0000 0.0000 'International Tables Vol C Tables 4.2.6.8 and 6.1.1.4'
N N 0.0061 0.0033 'International Tables Vol C Tables 4.2.6.8 and 6.1.1.4'
O O 0.0106 0.0060 'International Tables Vol C Tables 4.2.6.8 and 6.1.1.4'
P P 0.1023 0.0942 'International Tables Vol C Tables 4.2.6.8 and 6.1.1.4'
B B 0.0013 0.0007 'International Tables Vol C Tables 4.2.6.8 and 6.1.1.4'
Ru Ru -1.2594 0.8363 'International Tables Vol C Tables 4.2.6.8 and 6.1.1.4'

loop_
_geom_angle_atom_site_label_1
_geom_angle_atom_site_label_2
_geom_angle_atom_site_label_3
_geom_angle
_geom_angle_site_symmetry_1
_geom_angle_site_symmetry_3
_geom_angle_publ_flag
N13 Ru N11 87.0(2) . . ?
N13 Ru N15 89.00(18) . . ?
N11 Ru N15 82.18(17) . . ?
N13 Ru N1 168.00(19) . . ?
N11 Ru N1 85.31(18) . . ?
N15 Ru N1 80.87(17) . . ?
N13 Ru P1 91.28(13) . . ?
N11 Ru P1 91.29(13) . . ?
N15 Ru P1 173.44(13) . . ?
N1 Ru P1 98.05(12) . . ?
N13 Ru P2 92.19(14) . . ?
N11 Ru P2 174.09(14) . . ?
N15 Ru P2 91.96(13) . . ?
N1 Ru P2 94.55(12) . . ?
P1 Ru P2 94.57(6) . . ?
N2 N1 Ru 123.2(3) . . ?
N1 N2 C1 110.8(4) . . ?
N14 B1 N16 110.1(6) . . ?
N14 B1 N12 108.1(6) . . ?
N16 B1 N12 107.0(6) . . ?
O3 P1 O2 107.2(2) . . ?
O3 P1 O1 98.9(2) . . ?
O2 P1 O1 103.1(2) . . ?
O3 P1 Ru 114.53(16) . . ?
O2 P1 Ru 114.03(16) . . ?
O1 P1 Ru 117.30(16) . . ?
C2 O1 P1 122.1(3) . . ?
C4 O2 P1 124.9(4) . . ?
C6 O3 P1 126.9(4) . . ?
O1 C2 C3 109.4(5) . . ?
O2 C4 C5 108.4(5) . . ?
O3 C6 C7 111.9(5) . . ?
C61 P2 C81 102.3(3) . . ?
C61 P2 C71 97.9(3) . . ?
C81 P2 C71 103.6(3) . . ?
C61 P2 Ru 117.2(2) . . ?
C81 P2 Ru 110.04(19) . . ?
C71 P2 Ru 123.05(19) . . ?
C62 C61 C66 116.9(6) . . ?
C62 C61 P2 119.3(5) . . ?
C66 C61 P2 123.9(5) . . ?
C61 C62 C63 122.8(7) . . ?
C64 C63 C62 118.2(8) . . ?
C65 C64 C63 120.4(9) . . ?
C64 C65 C66 120.8(8) . . ?
C65 C66 C61 120.9(7) . . ?
C72 C71 C76 117.0(6) . . ?
C72 C71 P2 124.2(5) . . ?
C76 C71 P2 118.8(5) . . ?
C71 C72 C73 121.3(7) . . ?
C74 C73 C72 120.5(8) . . ?
C73 C74 C75 119.7(9) . . ?
C74 C75 C76 119.9(8) . . ?
C71 C76 C75 121.6(7) . . ?
C82 C81 C86 117.3(6) . . ?
C82 C81 P2 118.7(5) . . ?
C86 C81 P2 123.5(5) . . ?
C83 C82 C81 121.6(6) . . ?
C84 C83 C82 119.8(7) . . ?
C83 C84 C85 120.2(8) . . ?
C84 C85 C86 120.5(7) . . ?
C85 C86 C81 120.5(6) . . ?
C11 N11 N12 105.4(5) . . ?
C11 N11 Ru 135.0(5) . . ?
N12 N11 Ru 119.6(4) . . ?
C13 N12 N11 110.5(6) . . ?
C13 N12 B1 130.6(7) . . ?
N11 N12 B1 118.8(5) . . ?
N11 C11 C12 110.7(6) . . ?
C13 C12 C11 104.7(6) . . ?
N12 C13 C12 108.7(6) . . ?
C14 N13 N14 106.5(5) . . ?
C14 N13 Ru 136.1(5) . . ?
N14 N13 Ru 117.4(4) . . ?
C16 N14 N13 108.3(5) . . ?
C16 N14 B1 129.9(6) . . ?
N13 N14 B1 121.8(6) . . ?
N14 C16 C15 109.8(6) . . ?
C16 C15 C14 104.8(6) . . ?
N13 C14 C15 110.6(6) . . ?
C17 N15 N16 104.8(5) . . ?
C17 N15 Ru 136.3(5) . . ?
N16 N15 Ru 118.8(4) . . ?
C19 N16 N15 109.8(5) . . ?
C19 N16 B1 131.1(6) . . ?
N15 N16 B1 119.0(5) . . ?
N16 C19 C18 108.8(6) . . ?
C17 C18 C19 104.6(6) . . ?
N15 C17 C18 111.9(6) . . ?
C51 B2 C21 111.3(5) . . ?
C51 B2 C31 108.3(5) . . ?
C21 B2 C31 111.5(5) . . ?
C51 B2 C41 109.3(5) . . ?
C21 B2 C41 106.2(5) . . ?
C31 B2 C41 110.2(5) . . ?
C22 C21 C26 114.1(6) . . ?
C22 C21 B2 123.0(6) . . ?
C26 C21 B2 123.0(6) . . ?
C21 C22 C23 123.1(7) . . ?
C24 C23 C22 119.4(8) . . ?
C23 C24 C25 120.2(8) . . ?
C24 C25 C26 120.8(8) . . ?
C25 C26 C21 122.5(7) . . ?
C32 C31 C36 114.7(6) . . ?
C32 C31 B2 125.8(7) . . ?
C36 C31 B2 119.5(7) . . ?
C31 C32 C33 122.8(7) . . ?
C34 C33 C32 120.1(8) . . ?
C35 C34 C33 119.1(9) . . ?
C34 C35 C36 120.6(8) . . ?
C35 C36 C31 122.7(7) . . ?
C42 C41 C46 113.3(6) . . ?
C42 C41 B2 122.9(7) . . ?
C46 C41 B2 123.8(6) . . ?
C41 C42 C43 124.3(7) . . ?
C44 C43 C42 120.0(7) . . ?
C43 C44 C45 118.2(8) . . ?
C44 C45 C46 120.9(8) . . ?
C41 C46 C45 123.2(7) . . ?
C56 C51 C52 115.0(7) . . ?
C56 C51 B2 125.7(7) . . ?
C52 C51 B2 119.3(7) . . ?
C51 C52 C53 122.2(7) . . ?
C54 C53 C52 120.0(9) . . ?
C55 C54 C53 119.5(10) . . ?
C54 C55 C56 120.2(9) . . ?
C51 C56 C55 123.2(7) . . ?

loop_
_geom_bond_atom_site_label_1
_geom_bond_atom_site_label_2
_geom_bond_distance
_geom_bond_site_symmetry_2
_geom_bond_publ_flag
Ru N13 2.085(4) . ?
Ru N11 2.111(4) . ?
Ru N15 2.123(4) . ?
Ru N1 2.154(3) . ?
Ru P1 2.2348(16) . ?
Ru P2 2.3271(15) . ?
N1 N2 1.437(5) . ?
N2 C1 1.461(6) . ?
B1 N14 1.526(8) . ?
B1 N16 1.533(8) . ?
B1 N12 1.545(8) . ?
P1 O3 1.583(4) . ?
P1 O2 1.585(4) . ?
P1 O1 1.611(4) . ?
O1 C2 1.450(5) . ?
O2 C4 1.459(6) . ?
O3 C6 1.461(6) . ?
C2 C3 1.451(6) . ?
C4 C5 1.484(7) . ?
C6 C7 1.471(7) . ?
P2 C61 1.827(6) . ?
P2 C81 1.833(6) . ?
P2 C71 1.850(6) . ?
C61 C62 1.381(7) . ?
C61 C66 1.387(7) . ?
C62 C63 1.391(8) . ?
C63 C64 1.373(8) . ?
C64 C65 1.360(8) . ?
C65 C66 1.380(7) . ?
C71 C72 1.367(7) . ?
C71 C76 1.383(7) . ?
C72 C73 1.390(8) . ?
C73 C74 1.351(9) . ?
C74 C75 1.360(9) . ?
C75 C76 1.384(7) . ?
C81 C82 1.385(7) . ?
C81 C86 1.389(7) . ?
C82 C83 1.385(7) . ?
C83 C84 1.357(8) . ?
C84 C85 1.361(8) . ?
C85 C86 1.388(7) . ?
N11 C11 1.338(6) . ?
N11 N12 1.362(6) . ?
N12 C13 1.326(6) . ?
C11 C12 1.387(7) . ?
C12 C13 1.370(7) . ?
N13 C14 1.321(6) . ?
N13 N14 1.374(6) . ?
N14 C16 1.335(6) . ?
C16 C15 1.352(7) . ?
C15 C14 1.385(7) . ?
N15 C17 1.333(6) . ?
N15 N16 1.374(5) . ?
N16 C19 1.328(6) . ?
C19 C18 1.371(7) . ?
C18 C17 1.366(6) . ?
B2 C51 1.635(8) . ?
B2 C21 1.641(8) . ?
B2 C31 1.644(8) . ?
B2 C41 1.645(8) . ?
C21 C22 1.395(7) . ?
C21 C26 1.403(7) . ?
C22 C23 1.399(7) . ?
C23 C24 1.345(8) . ?
C24 C25 1.355(8) . ?
C25 C26 1.374(8) . ?
C31 C32 1.391(7) . ?
C31 C36 1.393(7) . ?
C32 C33 1.395(7) . ?
C33 C34 1.365(8) . ?
C34 C35 1.362(9) . ?
C35 C36 1.387(8) . ?
C41 C42 1.381(7) . ?
C41 C46 1.386(7) . ?
C42 C43 1.395(7) . ?
C43 C44 1.353(8) . ?
C44 C45 1.365(8) . ?
C45 C46 1.392(7) . ?
C51 C56 1.367(7) . ?
C51 C52 1.406(8) . ?
C52 C53 1.406(9) . ?
C53 C54 1.367(9) . ?
C54 C55 1.349(9) . ?
C55 C56 1.412(8) . ?

loop_
_geom_torsion_atom_site_label_1
_geom_torsion_atom_site_label_2
_geom_torsion_atom_site_label_3
_geom_torsion_atom_site_label_4
_geom_torsion
_geom_torsion_site_symmetry_1
_geom_torsion_site_symmetry_2
_geom_torsion_site_symmetry_3
_geom_torsion_site_symmetry_4
_geom_torsion_publ_flag
N13 Ru N1 N2 -118.7(8) . . . . ?
N11 Ru N1 N2 -68.6(5) . . . . ?
N15 Ru N1 N2 -151.4(5) . . . . ?
P1 Ru N1 N2 22.1(5) . . . . ?
P2 Ru N1 N2 117.3(4) . . . . ?
Ru N1 N2 C1 -170.6(4) . . . . ?
N13 Ru P1 O3 -169.2(2) . . . . ?
N11 Ru P1 O3 103.8(2) . . . . ?
N15 Ru P1 O3 98.4(12) . . . . ?
N1 Ru P1 O3 18.4(2) . . . . ?
P2 Ru P1 O3 -76.88(18) . . . . ?
N13 Ru P1 O2 -45.2(2) . . . . ?
N11 Ru P1 O2 -132.2(2) . . . . ?
N15 Ru P1 O2 -137.5(12) . . . . ?
N1 Ru P1 O2 142.4(2) . . . . ?
P2 Ru P1 O2 47.14(18) . . . . ?
N13 Ru P1 O1 75.5(2) . . . . ?
N11 Ru P1 O1 -11.5(2) . . . . ?
N15 Ru P1 O1 -16.9(12) . . . . ?
N1 Ru P1 O1 -96.9(2) . . . . ?
P2 Ru P1 O1 167.81(16) . . . . ?
O3 P1 O1 C2 169.0(4) . . . . ?
O2 P1 O1 C2 58.9(5) . . . . ?
Ru P1 O1 C2 -67.4(4) . . . . ?
O3 P1 O2 C4 -53.5(5) . . . . ?
O1 P1 O2 C4 50.4(5) . . . . ?
Ru P1 O2 C4 178.7(4) . . . . ?
O2 P1 O3 C6 76.0(5) . . . . ?
O1 P1 O3 C6 -30.8(5) . . . . ?
Ru P1 O3 C6 -156.4(4) . . . . ?
P1 O1 C2 C3 -171.6(4) . . . . ?
P1 O2 C4 C5 -155.2(4) . . . . ?
P1 O3 C6 C7 114.6(6) . . . . ?
N13 Ru P2 C61 -56.4(2) . . . . ?
N11 Ru P2 C61 25.3(15) . . . . ?
N15 Ru P2 C61 32.7(2) . . . . ?
N1 Ru P2 C61 113.7(2) . . . . ?
P1 Ru P2 C61 -147.8(2) . . . . ?
N13 Ru P2 C81 -172.7(3) . . . . ?
N11 Ru P2 C81 -91.0(15) . . . . ?
N15 Ru P2 C81 -83.6(3) . . . . ?
N1 Ru P2 C81 -2.6(3) . . . . ?
P1 Ru P2 C81 95.8(2) . . . . ?
N13 Ru P2 C71 64.9(3) . . . . ?
N11 Ru P2 C71 146.6(15) . . . . ?
N15 Ru P2 C71 154.0(3) . . . . ?
N1 Ru P2 C71 -125.0(3) . . . . ?
P1 Ru P2 C71 -26.5(3) . . . . ?
C81 P2 C61 C62 -50.9(5) . . . . ?
C71 P2 C61 C62 55.0(5) . . . . ?
Ru P2 C61 C62 -171.3(4) . . . . ?
C81 P2 C61 C66 130.5(5) . . . . ?
C71 P2 C61 C66 -123.7(5) . . . . ?
Ru P2 C61 C66 10.0(6) . . . . ?
C66 C61 C62 C63 -1.9(10) . . . . ?
P2 C61 C62 C63 179.4(5) . . . . ?
C61 C62 C63 C64 0.6(11) . . . . ?
C62 C63 C64 C65 0.4(13) . . . . ?
C63 C64 C65 C66 -0.1(13) . . . . ?
C64 C65 C66 C61 -1.3(11) . . . . ?
C62 C61 C66 C65 2.2(9) . . . . ?
P2 C61 C66 C65 -179.2(5) . . . . ?
C61 P2 C71 C72 -147.3(6) . . . . ?
C81 P2 C71 C72 -42.5(6) . . . . ?
Ru P2 C71 C72 82.8(6) . . . . ?
C61 P2 C71 C76 35.3(5) . . . . ?
C81 P2 C71 C76 140.1(5) . . . . ?
Ru P2 C71 C76 -94.6(5) . . . . ?
C76 C71 C72 C73 -3.4(10) . . . . ?
P2 C71 C72 C73 179.2(5) . . . . ?
C71 C72 C73 C74 1.8(12) . . . . ?
C72 C73 C74 C75 0.9(14) . . . . ?
C73 C74 C75 C76 -1.8(13) . . . . ?
C72 C71 C76 C75 2.5(10) . . . . ?
P2 C71 C76 C75 -179.9(5) . . . . ?
C74 C75 C76 C71 0.0(11) . . . . ?
C61 P2 C81 C82 167.9(5) . . . . ?
C71 P2 C81 C82 66.5(5) . . . . ?
Ru P2 C81 C82 -66.8(5) . . . . ?
C61 P2 C81 C86 -20.4(6) . . . . ?
C71 P2 C81 C86 -121.8(5) . . . . ?
Ru P2 C81 C86 105.0(5) . . . . ?
C86 C81 C82 C83 3.3(9) . . . . ?
P2 C81 C82 C83 175.5(4) . . . . ?
C81 C82 C83 C84 -2.6(10) . . . . ?
C82 C83 C84 C85 -0.8(11) . . . . ?
C83 C84 C85 C86 3.3(11) . . . . ?
C84 C85 C86 C81 -2.5(10) . . . . ?
C82 C81 C86 C85 -0.8(9) . . . . ?
P2 C81 C86 C85 -172.6(4) . . . . ?
N13 Ru N11 C11 -137.2(6) . . . . ?
N15 Ru N11 C11 133.4(6) . . . . ?
N1 Ru N11 C11 52.0(6) . . . . ?
P1 Ru N11 C11 -46.0(6) . . . . ?
P2 Ru N11 C11 140.9(12) . . . . ?
N13 Ru N11 N12 40.6(4) . . . . ?
N15 Ru N11 N12 -48.8(4) . . . . ?
N1 Ru N11 N12 -130.2(4) . . . . ?
P1 Ru N11 N12 131.9(4) . . . . ?
P2 Ru N11 N12 -41.3(17) . . . . ?
C11 N11 N12 C13 -0.7(7) . . . . ?
Ru N11 N12 C13 -179.1(4) . . . . ?
C11 N11 N12 B1 -177.5(5) . . . . ?
Ru N11 N12 B1 4.1(7) . . . . ?
N14 B1 N12 C13 123.7(7) . . . . ?
N16 B1 N12 C13 -117.7(7) . . . . ?
N14 B1 N12 N11 -60.2(7) . . . . ?
N16 B1 N12 N11 58.3(7) . . . . ?
N12 N11 C11 C12 0.7(7) . . . . ?
Ru N11 C11 C12 178.7(4) . . . . ?
N11 C11 C12 C13 -0.5(8) . . . . ?
N11 N12 C13 C12 0.4(8) . . . . ?
B1 N12 C13 C12 176.8(6) . . . . ?
C11 C12 C13 N12 0.0(8) . . . . ?
N11 Ru N13 C14 136.1(6) . . . . ?
N15 Ru N13 C14 -141.7(6) . . . . ?
N1 Ru N13 C14 -173.9(7) . . . . ?
P1 Ru N13 C14 44.9(5) . . . . ?
P2 Ru N13 C14 -49.8(5) . . . . ?
N11 Ru N13 N14 -43.0(4) . . . . ?
N15 Ru N13 N14 39.2(4) . . . . ?
N1 Ru N13 N14 7.0(10) . . . . ?
P1 Ru N13 N14 -134.2(3) . . . . ?
P2 Ru N13 N14 131.1(3) . . . . ?
C14 N13 N14 C16 1.3(7) . . . . ?
Ru N13 N14 C16 -179.3(4) . . . . ?
C14 N13 N14 B1 -177.8(6) . . . . ?
Ru N13 N14 B1 1.5(7) . . . . ?
N16 B1 N14 C16 122.3(7) . . . . ?
N12 B1 N14 C16 -121.2(7) . . . . ?
N16 B1 N14 N13 -58.8(8) . . . . ?
N12 B1 N14 N13 57.7(7) . . . . ?
N13 N14 C16 C15 -1.4(8) . . . . ?
B1 N14 C16 C15 177.6(6) . . . . ?
N14 C16 C15 C14 0.9(8) . . . . ?
N14 N13 C14 C15 -0.8(7) . . . . ?
Ru N13 C14 C15 -179.9(4) . . . . ?
C16 C15 C14 N13 0.0(8) . . . . ?
N13 Ru N15 C17 139.3(6) . . . . ?
N11 Ru N15 C17 -133.6(6) . . . . ?
N1 Ru N15 C17 -47.1(5) . . . . ?
P1 Ru N15 C17 -128.2(11) . . . . ?
P2 Ru N15 C17 47.2(5) . . . . ?
N13 Ru N15 N16 -38.2(4) . . . . ?
N11 Ru N15 N16 48.9(4) . . . . ?
N1 Ru N15 N16 135.4(4) . . . . ?
P1 Ru N15 N16 54.4(14) . . . . ?
P2 Ru N15 N16 -130.3(4) . . . . ?
C17 N15 N16 C19 -0.4(7) . . . . ?
Ru N15 N16 C19 177.8(4) . . . . ?
C17 N15 N16 B1 177.3(5) . . . . ?
Ru N15 N16 B1 -4.5(7) . . . . ?
N14 B1 N16 C19 -123.4(7) . . . . ?
N12 B1 N16 C19 119.4(7) . . . . ?
N14 B1 N16 N15 59.4(8) . . . . ?
N12 B1 N16 N15 -57.8(7) . . . . ?
N15 N16 C19 C18 1.1(7) . . . . ?
B1 N16 C19 C18 -176.2(6) . . . . ?
N16 C19 C18 C17 -1.4(7) . . . . ?
N16 N15 C17 C18 -0.5(7) . . . . ?
Ru N15 C17 C18 -178.2(4) . . . . ?
C19 C18 C17 N15 1.1(7) . . . . ?
C51 B2 C21 C22 -5.2(9) . . . . ?
C31 B2 C21 C22 115.8(6) . . . . ?
C41 B2 C21 C22 -124.1(6) . . . . ?
C51 B2 C21 C26 173.9(6) . . . . ?
C31 B2 C21 C26 -65.0(8) . . . . ?
C41 B2 C21 C26 55.0(8) . . . . ?
C26 C21 C22 C23 -1.6(9) . . . . ?
B2 C21 C22 C23 177.6(6) . . . . ?
C21 C22 C23 C24 1.6(10) . . . . ?
C22 C23 C24 C25 -0.4(11) . . . . ?
C23 C24 C25 C26 -0.6(12) . . . . ?
C24 C25 C26 C21 0.5(11) . . . . ?
C22 C21 C26 C25 0.6(9) . . . . ?
B2 C21 C26 C25 -178.6(6) . . . . ?
C51 B2 C31 C32 138.1(6) . . . . ?
C21 B2 C31 C32 15.3(8) . . . . ?
C41 B2 C31 C32 -102.4(7) . . . . ?
C51 B2 C31 C36 -44.3(8) . . . . ?
C21 B2 C31 C36 -167.1(6) . . . . ?
C41 B2 C31 C36 75.2(7) . . . . ?
C36 C31 C32 C33 -0.4(9) . . . . ?
B2 C31 C32 C33 177.3(6) . . . . ?
C31 C32 C33 C34 -0.1(10) . . . . ?
C32 C33 C34 C35 0.0(11) . . . . ?
C33 C34 C35 C36 0.7(12) . . . . ?
C34 C35 C36 C31 -1.3(11) . . . . ?
C32 C31 C36 C35 1.1(10) . . . . ?
B2 C31 C36 C35 -176.7(6) . . . . ?
C51 B2 C41 C42 -91.9(7) . . . . ?
C21 B2 C41 C42 28.3(8) . . . . ?
C31 B2 C41 C42 149.2(6) . . . . ?
C51 B2 C41 C46 85.7(7) . . . . ?
C21 B2 C41 C46 -154.1(6) . . . . ?
C31 B2 C41 C46 -33.2(8) . . . . ?
C46 C41 C42 C43 2.6(10) . . . . ?
B2 C41 C42 C43 -179.6(6) . . . . ?
C41 C42 C43 C44 -2.5(11) . . . . ?
C42 C43 C44 C45 1.7(12) . . . . ?
C43 C44 C45 C46 -1.3(12) . . . . ?
C42 C41 C46 C45 -2.1(10) . . . . ?
B2 C41 C46 C45 -179.9(6) . . . . ?
C44 C45 C46 C41 1.6(11) . . . . ?
C21 B2 C51 C56 -102.2(7) . . . . ?
C31 B2 C51 C56 134.9(7) . . . . ?
C41 B2 C51 C56 14.8(9) . . . . ?
C21 B2 C51 C52 77.7(8) . . . . ?
C31 B2 C51 C52 -45.2(8) . . . . ?
C41 B2 C51 C52 -165.3(6) . . . . ?
C56 C51 C52 C53 1.3(11) . . . . ?
B2 C51 C52 C53 -178.6(7) . . . . ?
C51 C52 C53 C54 -1.8(13) . . . . ?
C52 C53 C54 C55 0.2(15) . . . . ?
C53 C54 C55 C56 1.8(15) . . . . ?
C52 C51 C56 C55 0.7(11) . . . . ?
B2 C51 C56 C55 -179.4(6) . . . . ?
C54 C55 C56 C51 -2.3(13) . . . . ?
